data_4121224
loop_
_publ_author_name
'Masaki Nishio'
'Norihisa Hoshino'
'Wataru Kosaka'
'Tomoyuki Akutagawa'
'Hitoshi Miyasaka'

_publ_section_title
;
 Carrier Concentration Dependent Conduction in Insulator-Doped
 Donor/Acceptor Chain Compounds
;
_journal_name_full 'Journal of the American Chemical Society'
_journal_page_first 17715
_journal_page_last 17718
_journal_paper_doi 10.1021/ja409785a
_journal_volume 135
_journal_year 2013
_chemical_formula_moiety 'C59 H39 Cl4 N8 O12 Ru2 S2'
_chemical_formula_sum 'C59 H39 Cl4 N8 O12 Ru2 S2'
_chemical_formula_weight 1460.08
_space_group_IT_number 2
_symmetry_cell_setting triclinic
_symmetry_Int_Tables_number 2
_symmetry_space_group_name_Hall '-P 1'
_symmetry_space_group_name_H-M 'P -1'
_atom_sites_solution_hydrogens geom
_atom_sites_solution_primary direct
_atom_sites_solution_secondary difmap
_cell_angle_alpha 84.697(4)
_cell_angle_beta 89.874(4)
_cell_angle_gamma 80.039(3)
_cell_formula_units_Z 2
_cell_length_a 10.4794(16)
_cell_length_b 16.567(3)
_cell_length_c 17.166(3)
_cell_measurement_reflns_used 8236
_cell_measurement_temperature 93
_cell_measurement_theta_max 27.51
_cell_measurement_theta_min 3.07
_cell_volume 2922.5(9)
_computing_cell_refinement CrystalClear
_computing_data_collection 'CrystalClear (Rigaku Inc., 2008)'
_computing_data_reduction CrystalClear
_computing_molecular_graphics 'CrystalStructure 4.0'
_computing_publication_material 'CrystalStructure 4.0 (Rigaku, 2010)'
_computing_structure_refinement 'SHELXL97 (Sheldrick, 2008)'
_computing_structure_solution 'SHELXS97 (Sheldrick, 2008)'
_diffrn_ambient_temperature 93
_diffrn_detector_area_resol_mean 7.314
_diffrn_measured_fraction_theta_full 0.972
_diffrn_measured_fraction_theta_max 0.972
_diffrn_measurement_device_type 'Rigaku Saturn70'
_diffrn_measurement_method \w
_diffrn_radiation_type 'Mo K\a'
_diffrn_radiation_wavelength 0.71075
_diffrn_reflns_av_R_equivalents 0.0169
_diffrn_reflns_limit_h_max 10
_diffrn_reflns_limit_h_min -12
_diffrn_reflns_limit_k_max 19
_diffrn_reflns_limit_k_min -16
_diffrn_reflns_limit_l_max 20
_diffrn_reflns_limit_l_min -20
_diffrn_reflns_number 19564
_diffrn_reflns_theta_full 25.00
_diffrn_reflns_theta_max 25.00
_diffrn_standards_number 0
_exptl_absorpt_coefficient_mu 0.842
_exptl_absorpt_correction_T_max 0.959
_exptl_absorpt_correction_T_min 0.884
_exptl_absorpt_correction_type multi-scan
_exptl_absorpt_process_details 'REQAB (Rigaku, 1998)'
_exptl_crystal_colour brown
_exptl_crystal_density_diffrn 1.659
_exptl_crystal_description prism
_exptl_crystal_F_000 1466.00
_exptl_crystal_size_max 0.110
_exptl_crystal_size_mid 0.060
_exptl_crystal_size_min 0.050
_refine_diff_density_max 1.330
_refine_diff_density_min -0.960
_refine_ls_extinction_method none
_refine_ls_goodness_of_fit_ref 1.052
_refine_ls_hydrogen_treatment constr
_refine_ls_number_parameters 784
_refine_ls_number_reflns 10011
_refine_ls_number_restraints 0
_refine_ls_R_factor_gt 0.0373
_refine_ls_shift/su_max 0.001
_refine_ls_structure_factor_coef Fsqd
_refine_ls_weighting_details 'w = 1/[\s^2^(Fo^2^)+(0.0547P)^2^+3.2795P] where P=(Fo^2^+2Fc^2^)/3'
_refine_ls_weighting_scheme calc
_refine_ls_wR_factor_ref 0.0992
_reflns_number_gt 8199
_reflns_number_total 10015
_reflns_threshold_expression F^2^>2.0\s(F^2^)
_cod_data_source_file ja409785a_si_002.cif
_cod_data_source_block 1-D_Ru-BTDA-TCNQ_1_hm
_cod_original_cell_volume 2922.4(8)
_cod_database_code 4121224

loop_
_symmetry_equiv_pos_site_id
_symmetry_equiv_pos_as_xyz
1 +X,+Y,+Z
2 -X,-Y,-Z

loop_
_atom_site_label
_atom_site_type_symbol
_atom_site_fract_x
_atom_site_fract_y
_atom_site_fract_z
_atom_site_U_iso_or_equiv
_atom_site_adp_type
_atom_site_occupancy
_atom_site_symmetry_multiplicity
_atom_site_calc_flag
_atom_site_refinement_flags
Ru1 Ru -0.43666(2) 0.536086(15) 0.461234(14) 0.01629(8) Uani 1.0 2 d .
Ru2 Ru 0.44146(2) 0.968499(14) 0.045905(14) 0.01299(8) Uani 1.0 2 d .
Cl1 Cl -0.27294(10) 0.69199(7) 0.91754(6) 0.0428(3) Uani 1.0 2 d .
Cl2 Cl -1.09255(13) 0.92785(8) 0.43308(7) 0.0611(4) Uani 1.0 2 d .
Cl3 Cl 1.13178(9) 0.59861(5) 0.10363(5) 0.0316(2) Uani 1.0 2 d .
Cl4 Cl 0.29497(10) 0.70889(8) -0.35336(7) 0.0526(4) Uani 1.0 2 d .
S1 S -0.10102(8) 0.96765(5) 0.20322(5) 0.0265(2) Uani 1.0 2 d .
S2 S 0.10525(9) 0.55638(5) 0.32779(6) 0.0300(2) Uani 1.0 2 d .
O1 O -0.3814(2) 0.58492(14) 0.55677(12) 0.0196(5) Uani 1.0 2 d .
O2 O -0.5071(2) 0.51505(14) 0.63220(12) 0.0195(5) Uani 1.0 2 d .
O3 O -0.3623(3) 0.72336(14) 0.62242(14) 0.0273(6) Uani 1.0 2 d .
O4 O -0.5880(2) 0.62847(14) 0.44432(13) 0.0215(5) Uani 1.0 2 d .
O5 O -0.7133(2) 0.55815(14) 0.52000(12) 0.0195(5) Uani 1.0 2 d .
O6 O -0.9597(3) 0.62142(18) 0.51782(16) 0.0391(7) Uani 1.0 2 d .
O7 O 0.59964(19) 0.88268(13) 0.07370(12) 0.0165(5) Uani 1.0 2 d .
O8 O 0.71496(19) 0.94472(12) -0.01610(12) 0.0147(5) Uani 1.0 2 d .
O9 O 0.9663(2) 0.89527(13) -0.00494(13) 0.0214(5) Uani 1.0 2 d .
O10 O 0.39209(19) 0.89958(13) -0.03619(12) 0.0180(5) Uani 1.0 2 d .
O11 O 0.5087(2) 0.96055(13) -0.12593(12) 0.0175(5) Uani 1.0 2 d .
O12 O 0.3815(3) 0.74775(15) -0.06832(16) 0.0337(6) Uani 1.0 2 d .
N1 N -0.3295(3) 0.61730(18) 0.38269(16) 0.0227(7) Uani 1.0 2 d .
N2 N -0.4688(3) 0.8558(3) 0.28856(19) 0.0373(8) Uani 1.0 2 d .
N3 N -0.1826(3) 0.90058(17) 0.24232(16) 0.0233(6) Uani 1.0 2 d .
N4 N 0.0399(3) 0.91169(17) 0.19764(16) 0.0233(6) Uani 1.0 2 d .
N5 N 0.1863(3) 0.62299(17) 0.28818(16) 0.0237(7) Uani 1.0 2 d .
N6 N -0.0370(3) 0.61110(17) 0.33017(17) 0.0265(7) Uani 1.0 2 d .
N7 N 0.3312(3) 0.89840(16) 0.13286(15) 0.0160(6) Uani 1.0 2 d .
N8 N 0.4572(3) 0.6554(2) 0.2090(3) 0.0425(9) Uani 1.0 2 d .
C1 C -0.2946(3) 0.6725(3) 0.34970(19) 0.0225(8) Uani 1.0 2 d .
C2 C -0.2621(3) 0.7460(2) 0.31061(19) 0.0216(7) Uani 1.0 2 d .
C3 C -0.3731(4) 0.8091(3) 0.29656(19) 0.0255(8) Uani 1.0 2 d .
C4 C -0.1353(3) 0.7541(2) 0.28866(18) 0.0185(7) Uani 1.0 2 d .
C5 C -0.1002(3) 0.8293(2) 0.25428(18) 0.0184(7) Uani 1.0 2 d .
C6 C 0.0296(3) 0.83529(19) 0.22869(18) 0.0173(7) Uani 1.0 2 d .
C7 C 0.1367(3) 0.76798(19) 0.23606(17) 0.0175(7) Uani 1.0 2 d .
C8 C 0.1026(3) 0.6937(2) 0.27358(18) 0.0193(7) Uani 1.0 2 d .
C9 C -0.0275(4) 0.6876(2) 0.29848(18) 0.0205(7) Uani 1.0 2 d .
C10 C 0.2939(3) 0.8456(2) 0.16773(18) 0.0186(7) Uani 1.0 2 d .
C11 C 0.2609(3) 0.77288(19) 0.20764(18) 0.0189(7) Uani 1.0 2 d .
C12 C 0.3661(4) 0.7058(2) 0.2108(3) 0.0271(8) Uani 1.0 2 d .
C13 C -0.4283(3) 0.5651(2) 0.62291(19) 0.0187(7) Uani 1.0 2 d .
C14 C -0.3886(3) 0.5990(2) 0.69412(19) 0.0196(7) Uani 1.0 2 d .
C15 C -0.3535(3) 0.6775(2) 0.6923(2) 0.0231(8) Uani 1.0 2 d .
C16 C -0.3243(4) 0.8029(3) 0.6185(3) 0.0359(9) Uani 1.0 2 d .
C17 C -0.3167(4) 0.7057(3) 0.7621(2) 0.0276(8) Uani 1.0 2 d .
C18 C -0.3161(4) 0.6555(3) 0.8310(2) 0.0306(9) Uani 1.0 2 d .
C19 C -0.3510(4) 0.5784(3) 0.8346(2) 0.0274(8) Uani 1.0 2 d .
C20 C -0.3875(3) 0.5512(2) 0.7656(2) 0.0237(8) Uani 1.0 2 d .
C21 C -0.6952(3) 0.6225(2) 0.47728(18) 0.0215(7) Uani 1.0 2 d .
C22 C -0.7996(4) 0.6949(3) 0.46491(19) 0.0257(8) Uani 1.0 2 d .
C23 C -0.9286(4) 0.6938(3) 0.4883(2) 0.0321(9) Uani 1.0 2 d .
C24 C -1.0936(4) 0.6177(4) 0.5328(3) 0.0566(14) Uani 1.0 2 d .
C25 C -1.0178(4) 0.7675(3) 0.4781(3) 0.0400(10) Uani 1.0 2 d .
C26 C -0.9781(5) 0.8380(3) 0.4446(3) 0.0405(10) Uani 1.0 2 d .
C27 C -0.8542(4) 0.8393(3) 0.4192(3) 0.0382(10) Uani 1.0 2 d .
C28 C -0.7658(4) 0.7676(3) 0.4301(2) 0.0323(9) Uani 1.0 2 d .
C29 C 0.7046(3) 0.88673(18) 0.03670(17) 0.0146(7) Uani 1.0 2 d .
C30 C 0.8155(3) 0.81891(18) 0.05509(17) 0.0152(7) Uani 1.0 2 d .
C31 C 0.9428(3) 0.82306(19) 0.03084(18) 0.0182(7) Uani 1.0 2 d .
C32 C 1.0983(3) 0.9014(3) -0.0222(2) 0.0250(8) Uani 1.0 2 d .
C33 C 1.0399(3) 0.7540(2) 0.04564(19) 0.0212(7) Uani 1.0 2 d .
C34 C 1.0091(4) 0.6840(2) 0.08535(19) 0.0226(7) Uani 1.0 2 d .
C35 C 0.8863(4) 0.6787(2) 0.11209(19) 0.0231(8) Uani 1.0 2 d .
C36 C 0.7902(3) 0.7467(2) 0.09587(18) 0.0199(7) Uani 1.0 2 d .
C37 C 0.4362(3) 0.90792(19) -0.10494(19) 0.0183(7) Uani 1.0 2 d .
C38 C 0.4007(3) 0.8562(2) -0.1644(2) 0.0229(8) Uani 1.0 2 d .
C39 C 0.3724(3) 0.7765(2) -0.1439(2) 0.0250(8) Uani 1.0 2 d .
C40 C 0.3626(5) 0.6649(3) -0.0474(3) 0.0434(11) Uani 1.0 2 d .
C41 C 0.3414(4) 0.7311(3) -0.2038(3) 0.0339(9) Uani 1.0 2 d .
C42 C 0.3375(4) 0.7658(3) -0.2793(3) 0.0355(10) Uani 1.0 2 d .
C43 C 0.3631(4) 0.8435(3) -0.3007(3) 0.0389(10) Uani 1.0 2 d .
C44 C 0.3966(4) 0.8882(3) -0.2420(2) 0.0287(8) Uani 1.0 2 d .
C45 C 0.0176(5) 1.1321(3) 0.3273(3) 0.0486(12) Uani 1.0 2 d .
C46 C -0.0022(4) 1.1776(3) 0.2568(3) 0.0467(11) Uani 1.0 2 d .
C47 C 0.0784(5) 1.1578(3) 0.1953(3) 0.0458(11) Uani 1.0 2 d .
C48 C 0.1795(4) 1.0934(3) 0.2053(3) 0.0427(11) Uani 1.0 2 d .
C49 C 0.2022(5) 1.0486(3) 0.2757(3) 0.0493(12) Uani 1.0 2 d .
C50 C 0.1200(5) 1.0679(3) 0.3383(3) 0.0494(12) Uani 1.0 2 d .
C51 C -0.2648(5) 0.4957(3) 0.2160(4) 0.0524(13) Uani 1.0 2 d .
C52 C -0.2859(5) 0.5146(3) 0.1386(4) 0.0558(14) Uani 1.0 2 d .
C53 C -0.1955(5) 0.4887(3) 0.0857(4) 0.0612(15) Uani 1.0 2 d .
C54 C -0.0808(6) 0.4411(4) 0.1102(4) 0.0617(15) Uani 1.0 2 d .
C55 C -0.0537(6) 0.4194(4) 0.1868(5) 0.0756(18) Uani 1.0 2 d .
C56 C -0.1503(6) 0.4485(4) 0.2441(4) 0.0778(19) Uani 1.0 2 d .
C57 C 0.3838(5) 0.9721(3) 0.5110(3) 0.0543(12) Uani 1.0 2 d .
C58 C 0.4587(5) 0.9517(3) 0.4472(3) 0.0526(12) Uani 1.0 2 d .
C59 C 0.5725(5) 0.9792(3) 0.4360(3) 0.0535(12) Uani 1.0 2 d .
H16A H -0.3994 0.8446 0.6285 0.0431 Uiso 1.0 2 calc R
H16B H -0.2908 0.8160 0.5664 0.0431 Uiso 1.0 2 calc R
H16C H -0.2566 0.8024 0.6580 0.0431 Uiso 1.0 2 calc R
H17 H -0.2926 0.7584 0.7620 0.0331 Uiso 1.0 2 calc R
H19 H -0.3498 0.5452 0.8829 0.0329 Uiso 1.0 2 calc R
H20 H -0.4125 0.4986 0.7669 0.0284 Uiso 1.0 2 calc R
H24A H -1.1141 0.6313 0.5863 0.0679 Uiso 1.0 2 calc R
H24B H -1.1096 0.5621 0.5267 0.0679 Uiso 1.0 2 calc R
H24C H -1.1484 0.6573 0.4956 0.0679 Uiso 1.0 2 calc R
H25 H -1.1050 0.7690 0.4941 0.0481 Uiso 1.0 2 calc R
H27 H -0.8304 0.8883 0.3948 0.0458 Uiso 1.0 2 calc R
H28 H -0.6792 0.7675 0.4136 0.0387 Uiso 1.0 2 calc R
H32A H 1.1377 0.9217 0.0221 0.0300 Uiso 1.0 2 calc R
H32B H 1.1011 0.9397 -0.0690 0.0300 Uiso 1.0 2 calc R
H32C H 1.1463 0.8471 -0.0316 0.0300 Uiso 1.0 2 calc R
H33 H 1.1258 0.7553 0.0285 0.0255 Uiso 1.0 2 calc R
H35 H 0.8684 0.6301 0.1406 0.0277 Uiso 1.0 2 calc R
H36 H 0.7046 0.7441 0.1129 0.0238 Uiso 1.0 2 calc R
H40A H 0.2707 0.6645 -0.0371 0.0521 Uiso 1.0 2 calc R
H40B H 0.4140 0.6423 -0.0002 0.0521 Uiso 1.0 2 calc R
H40C H 0.3903 0.6312 -0.0904 0.0521 Uiso 1.0 2 calc R
H41 H 0.3234 0.6771 -0.1922 0.0407 Uiso 1.0 2 calc R
H43 H 0.3580 0.8657 -0.3539 0.0467 Uiso 1.0 2 calc R
H44 H 0.4170 0.9415 -0.2550 0.0344 Uiso 1.0 2 calc R
H45 H -0.0397 1.1448 0.3690 0.0583 Uiso 1.0 2 calc R
H46 H -0.0716 1.2230 0.2500 0.0560 Uiso 1.0 2 calc R
H47 H 0.0637 1.1890 0.1459 0.0549 Uiso 1.0 2 calc R
H48 H 0.2344 1.0798 0.1626 0.0513 Uiso 1.0 2 calc R
H49 H 0.2734 1.0044 0.2825 0.0591 Uiso 1.0 2 calc R
H50 H 0.1350 1.0370 0.3879 0.0593 Uiso 1.0 2 calc R
H51 H -0.3298 0.5153 0.2517 0.0629 Uiso 1.0 2 calc R
H52 H -0.3661 0.5469 0.1207 0.0669 Uiso 1.0 2 calc R
H53 H -0.2121 0.5037 0.0314 0.0734 Uiso 1.0 2 calc R
H54 H -0.0186 0.4228 0.0724 0.0740 Uiso 1.0 2 calc R
H55 H 0.0264 0.3859 0.2032 0.0907 Uiso 1.0 2 calc R
H56 H -0.1345 0.4353 0.2987 0.0934 Uiso 1.0 2 calc R
H57 H 0.3037 0.9533 0.5189 0.0651 Uiso 1.0 2 calc R
H58 H 0.4305 0.9182 0.4110 0.0631 Uiso 1.0 2 calc R
H59 H 0.6230 0.9652 0.3916 0.0642 Uiso 1.0 2 calc R

loop_
_atom_site_aniso_label
_atom_site_aniso_U_11
_atom_site_aniso_U_22
_atom_site_aniso_U_33
_atom_site_aniso_U_12
_atom_site_aniso_U_13
_atom_site_aniso_U_23
Ru1 0.01547(14) 0.02119(15) 0.01513(14) -0.01060(11) 0.00416(10) -0.00315(10)
Ru2 0.00975(13) 0.01447(14) 0.01543(13) -0.00479(10) 0.00267(9) -0.00003(10)
Cl1 0.0401(6) 0.0626(7) 0.0311(5) -0.0134(5) -0.0035(4) -0.0241(5)
Cl2 0.0680(8) 0.0529(7) 0.0507(7) 0.0279(6) -0.0121(6) -0.0162(6)
Cl3 0.0315(5) 0.0230(5) 0.0357(5) 0.0072(4) 0.0008(4) -0.0007(4)
Cl4 0.0361(6) 0.0727(8) 0.0555(7) -0.0060(6) -0.0041(5) -0.0461(7)
S1 0.0220(5) 0.0207(5) 0.0350(5) -0.0022(4) 0.0056(4) 0.0040(4)
S2 0.0272(5) 0.0196(5) 0.0415(6) -0.0049(4) 0.0089(4) 0.0073(4)
O1 0.0162(11) 0.0266(13) 0.0204(12) -0.0123(10) 0.0056(9) -0.0093(10)
O2 0.0192(12) 0.0259(13) 0.0163(11) -0.0101(10) 0.0039(9) -0.0050(10)
O3 0.0312(14) 0.0240(13) 0.0301(14) -0.0128(11) 0.0027(11) -0.0051(11)
O4 0.0216(12) 0.0233(13) 0.0217(12) -0.0097(10) 0.0066(10) -0.0022(10)
O5 0.0171(12) 0.0252(13) 0.0183(11) -0.0093(10) 0.0040(9) -0.0029(10)
O6 0.0182(13) 0.0567(19) 0.0388(16) -0.0041(13) 0.0072(11) 0.0104(14)
O7 0.0133(11) 0.0184(11) 0.0182(11) -0.0052(9) 0.0044(9) 0.0009(9)
O8 0.0113(11) 0.0164(11) 0.0164(11) -0.0041(9) 0.0028(8) 0.0008(9)
O9 0.0124(11) 0.0207(12) 0.0305(13) -0.0038(9) 0.0014(9) 0.0024(10)
O10 0.0129(11) 0.0208(12) 0.0226(12) -0.0072(9) 0.0039(9) -0.0061(10)
O11 0.0145(11) 0.0221(12) 0.0174(11) -0.0064(10) 0.0018(9) -0.0037(9)
O12 0.0374(15) 0.0247(14) 0.0426(16) -0.0120(12) 0.0055(12) -0.0091(12)
N1 0.0168(15) 0.0316(17) 0.0224(15) -0.0141(13) 0.0052(12) 0.0021(13)
N2 0.0237(18) 0.048(2) 0.0380(19) -0.0021(16) 0.0029(14) -0.0009(16)
N3 0.0218(15) 0.0246(16) 0.0235(15) -0.0043(12) -0.0003(12) -0.0012(12)
N4 0.0218(15) 0.0198(15) 0.0282(16) -0.0055(12) 0.0044(12) 0.0017(12)
N5 0.0228(15) 0.0203(15) 0.0279(16) -0.0063(12) 0.0055(12) 0.0029(12)
N6 0.0241(16) 0.0228(16) 0.0330(17) -0.0087(13) 0.0071(13) 0.0044(13)
N7 0.0117(13) 0.0163(14) 0.0195(14) -0.0029(11) 0.0033(10) 0.0022(11)
N8 0.0248(18) 0.0265(18) 0.073(3) -0.0010(15) 0.0174(17) 0.0071(17)
C1 0.0168(17) 0.033(2) 0.0204(17) -0.0112(15) 0.0034(13) -0.0037(15)
C2 0.0207(18) 0.0261(19) 0.0191(16) -0.0075(15) 0.0037(13) -0.0017(14)
C3 0.0199(19) 0.037(2) 0.0222(18) -0.0124(17) 0.0035(14) -0.0012(15)
C4 0.0191(17) 0.0239(18) 0.0153(16) -0.0101(14) 0.0030(13) -0.0036(13)
C5 0.0189(17) 0.0227(17) 0.0146(15) -0.0055(14) 0.0006(12) -0.0038(13)
C6 0.0166(16) 0.0197(17) 0.0171(16) -0.0065(13) 0.0006(12) -0.0024(13)
C7 0.0202(17) 0.0181(17) 0.0152(15) -0.0071(13) 0.0003(12) 0.0003(13)
C8 0.0178(16) 0.0202(17) 0.0204(16) -0.0056(14) 0.0025(13) -0.0007(13)
C9 0.0249(18) 0.0211(17) 0.0176(16) -0.0102(14) 0.0043(13) -0.0012(13)
C10 0.0136(16) 0.0225(18) 0.0195(16) -0.0029(14) 0.0029(13) -0.0013(14)
C11 0.0181(17) 0.0178(17) 0.0217(17) -0.0072(13) 0.0034(13) 0.0007(13)
C12 0.0223(19) 0.0234(19) 0.038(2) -0.0121(16) 0.0105(15) 0.0008(16)
C13 0.0120(16) 0.0210(17) 0.0244(18) -0.0043(13) 0.0016(13) -0.0066(14)
C14 0.0137(16) 0.0242(18) 0.0222(17) -0.0042(14) 0.0012(13) -0.0078(14)
C15 0.0142(16) 0.0285(19) 0.0283(19) -0.0040(14) 0.0035(13) -0.0112(15)
C16 0.038(3) 0.027(2) 0.047(3) -0.0147(18) 0.0092(18) -0.0109(18)
C17 0.0208(18) 0.028(2) 0.037(2) -0.0079(15) 0.0016(15) -0.0130(16)
C18 0.0192(18) 0.047(3) 0.0273(19) -0.0013(16) -0.0003(14) -0.0187(17)
C19 0.0231(18) 0.035(2) 0.0229(18) 0.0008(16) -0.0003(14) -0.0071(15)
C20 0.0173(17) 0.0257(19) 0.0278(18) 0.0000(14) 0.0019(14) -0.0086(15)
C21 0.0237(18) 0.0281(19) 0.0151(16) -0.0089(15) 0.0001(13) -0.0066(14)
C22 0.0268(19) 0.034(2) 0.0166(17) -0.0034(16) 0.0011(14) -0.0066(15)
C23 0.029(2) 0.047(3) 0.0177(18) -0.0014(18) 0.0007(15) -0.0027(17)
C24 0.021(3) 0.091(4) 0.049(3) -0.002(3) 0.0068(19) 0.021(3)
C25 0.030(3) 0.060(3) 0.025(2) 0.009(2) -0.0001(16) -0.0077(19)
C26 0.051(3) 0.038(3) 0.026(2) 0.015(2) -0.0082(18) -0.0103(18)
C27 0.046(3) 0.032(3) 0.034(3) 0.0012(19) -0.0045(18) -0.0041(17)
C28 0.038(3) 0.031(2) 0.0275(19) -0.0032(17) -0.0015(16) -0.0052(16)
C29 0.0140(16) 0.0167(16) 0.0151(15) -0.0075(13) 0.0002(12) -0.0036(13)
C30 0.0142(16) 0.0157(16) 0.0161(15) -0.0022(13) -0.0004(12) -0.0040(12)
C31 0.0191(17) 0.0180(17) 0.0182(16) -0.0037(13) -0.0013(13) -0.0049(13)
C32 0.0155(17) 0.0285(19) 0.0318(19) -0.0076(14) 0.0029(14) -0.0001(15)
C33 0.0159(16) 0.0250(18) 0.0228(17) -0.0022(14) 0.0005(13) -0.0048(14)
C34 0.0245(18) 0.0200(17) 0.0207(17) 0.0044(14) -0.0017(14) -0.0038(14)
C35 0.0307(19) 0.0185(17) 0.0200(17) -0.0050(15) 0.0018(14) -0.0002(14)
C36 0.0198(17) 0.0233(18) 0.0179(16) -0.0064(14) 0.0023(13) -0.0040(13)
C37 0.0110(15) 0.0198(17) 0.0244(17) -0.0014(13) 0.0011(13) -0.0057(14)
C38 0.0137(16) 0.0300(19) 0.0274(18) -0.0040(14) 0.0025(13) -0.0144(15)
C39 0.0146(17) 0.0245(19) 0.037(2) -0.0017(14) 0.0009(14) -0.0130(16)
C40 0.050(3) 0.026(2) 0.058(3) -0.0121(19) 0.018(2) -0.010(2)
C41 0.0217(19) 0.035(3) 0.048(3) -0.0051(16) 0.0041(17) -0.0208(19)
C42 0.0209(19) 0.045(3) 0.045(3) -0.0038(17) -0.0030(16) -0.028(2)
C43 0.028(2) 0.064(3) 0.027(2) -0.006(2) 0.0008(16) -0.015(2)
C44 0.0203(18) 0.038(3) 0.0293(19) -0.0051(16) 0.0000(15) -0.0103(17)
C45 0.046(3) 0.063(4) 0.045(3) -0.024(3) 0.014(2) -0.024(3)
C46 0.025(3) 0.069(4) 0.049(3) -0.012(2) 0.0035(19) -0.015(3)
C47 0.045(3) 0.062(3) 0.037(3) -0.026(3) -0.0050(19) -0.005(2)
C48 0.044(3) 0.048(3) 0.044(3) -0.021(3) 0.015(2) -0.026(3)
C49 0.050(3) 0.037(3) 0.066(4) -0.013(2) -0.001(3) -0.024(3)
C50 0.070(4) 0.047(3) 0.038(3) -0.027(3) -0.004(3) -0.008(2)
C51 0.038(3) 0.058(3) 0.072(4) -0.029(3) 0.020(3) -0.028(3)
C52 0.055(3) 0.048(3) 0.075(4) -0.028(3) 0.021(3) -0.030(3)
C53 0.065(4) 0.050(3) 0.079(4) -0.026(3) 0.027(3) -0.034(3)
C54 0.057(4) 0.059(4) 0.082(4) -0.026(3) 0.025(3) -0.042(3)
C55 0.037(3) 0.076(4) 0.122(6) -0.027(3) 0.007(4) -0.023(4)
C56 0.084(5) 0.092(5) 0.077(4) -0.060(4) 0.002(4) -0.024(4)
C57 0.049(3) 0.058(3) 0.056(3) -0.008(3) -0.003(3) -0.012(3)
C58 0.046(3) 0.062(4) 0.050(3) -0.007(3) -0.003(3) -0.011(3)
C59 0.052(3) 0.058(3) 0.051(3) -0.006(3) -0.001(3) -0.015(3)

loop_
_atom_type_symbol
_atom_type_description
_atom_type_scat_dispersion_real
_atom_type_scat_dispersion_imag
_atom_type_scat_source
C C 0.0033 0.0016
;
International Tables for Crystallography
(1992, Vol. C, Tables 4.2.6.8 and 6.1.1.4)
;
H H 0.0000 0.0000
;
International Tables for Crystallography
(1992, Vol. C, Table 6.1.1.4)
;
N N 0.0061 0.0033
;
International Tables for Crystallography
(1992, Vol. C, Tables 4.2.6.8 and 6.1.1.4)
;
O O 0.0106 0.0060
;
International Tables for Crystallography
(1992, Vol. C, Tables 4.2.6.8 and 6.1.1.4)
;
Ru Ru -1.2594 0.8363
;
International Tables for Crystallography
(1992, Vol. C, Tables 4.2.6.8 and 6.1.1.4)
;
Cl Cl 0.1484 0.1585
;
International Tables for Crystallography
(1992, Vol. C, Tables 4.2.6.8 and 6.1.1.4)
;
S S 0.1246 0.1234
;
International Tables for Crystallography
(1992, Vol. C, Tables 4.2.6.8 and 6.1.1.4)
;

loop_
_geom_angle_atom_site_label_1
_geom_angle_atom_site_label_2
_geom_angle_atom_site_label_3
_geom_angle
_geom_angle_publ_flag
_geom_angle_site_symmetry_1
_geom_angle_site_symmetry_3
Ru1 Ru1 O1 89.30(7) yes 2_466 .
Ru1 Ru1 O2 89.35(7) yes 2_466 2_466
Ru1 Ru1 O4 88.97(7) yes 2_466 .
Ru1 Ru1 O5 89.77(7) yes 2_466 2_466
Ru1 Ru1 N1 174.21(7) yes 2_466 .
O1 Ru1 O2 178.53(9) yes . 2_466
O1 Ru1 O4 90.29(9) yes . .
O1 Ru1 O5 89.55(9) yes . 2_466
O1 Ru1 N1 90.94(10) yes . .
O2 Ru1 O4 90.26(9) yes 2_466 .
O2 Ru1 O5 89.87(9) yes 2_466 2_466
O2 Ru1 N1 90.46(10) yes 2_466 .
O4 Ru1 O5 178.73(9) yes . 2_466
O4 Ru1 N1 85.24(10) yes . .
O5 Ru1 N1 96.02(10) yes 2_466 .
Ru2 Ru2 O7 89.45(6) yes 2_675 .
Ru2 Ru2 O8 89.37(6) yes 2_675 2_675
Ru2 Ru2 O10 88.91(7) yes 2_675 .
Ru2 Ru2 O11 89.88(7) yes 2_675 2_675
Ru2 Ru2 N7 176.12(7) yes 2_675 .
O7 Ru2 O8 178.80(9) yes . 2_675
O7 Ru2 O10 89.69(9) yes . .
O7 Ru2 O11 90.90(9) yes . 2_675
O7 Ru2 N7 88.02(9) yes . .
O8 Ru2 O10 90.07(9) yes 2_675 .
O8 Ru2 O11 89.32(9) yes 2_675 2_675
O8 Ru2 N7 93.15(9) yes 2_675 .
O10 Ru2 O11 178.65(9) yes . 2_675
O10 Ru2 N7 88.13(10) yes . .
O11 Ru2 N7 93.10(10) yes 2_675 .
N3 S1 N4 100.86(15) yes . .
N5 S2 N6 101.06(15) yes . .
Ru1 O1 C13 118.9(3) yes . .
Ru1 O2 C13 119.3(2) yes 2_466 .
C15 O3 C16 118.4(3) yes . .
Ru1 O4 C21 120.0(2) yes . .
Ru1 O5 C21 118.4(2) yes 2_466 .
C23 O6 C24 118.4(4) yes . .
Ru2 O7 C29 119.28(18) yes . .
Ru2 O8 C29 119.27(18) yes 2_675 .
C31 O9 C32 117.5(3) yes . .
Ru2 O10 C37 119.7(2) yes . .
Ru2 O11 C37 118.6(2) yes 2_675 .
C39 O12 C40 118.5(4) yes . .
Ru1 N1 C1 164.3(3) yes . .
S1 N3 C5 106.9(3) yes . .
S1 N4 C6 106.7(3) yes . .
S2 N5 C8 106.8(3) yes . .
S2 N6 C9 106.8(3) yes . .
Ru2 N7 C10 161.5(3) yes . .
N1 C1 C2 174.6(4) yes . .
C1 C2 C3 112.1(3) yes . .
C1 C2 C4 123.3(3) yes . .
C3 C2 C4 124.6(4) yes . .
N2 C3 C2 174.3(4) yes . .
C2 C4 C5 123.8(3) yes . .
C2 C4 C9 123.1(3) yes . .
C5 C4 C9 113.1(3) yes . .
N3 C5 C4 124.2(3) yes . .
N3 C5 C6 113.0(3) yes . .
C4 C5 C6 122.8(3) yes . .
N4 C6 C5 112.6(3) yes . .
N4 C6 C7 123.3(3) yes . .
C5 C6 C7 124.1(3) yes . .
C6 C7 C8 113.0(3) yes . .
C6 C7 C11 123.9(3) yes . .
C8 C7 C11 123.1(3) yes . .
N5 C8 C7 124.1(3) yes . .
N5 C8 C9 113.1(3) yes . .
C7 C8 C9 122.8(3) yes . .
N6 C9 C4 123.7(3) yes . .
N6 C9 C8 112.2(3) yes . .
C4 C9 C8 124.1(3) yes . .
N7 C10 C11 172.7(4) yes . .
C7 C11 C10 123.3(3) yes . .
C7 C11 C12 124.7(3) yes . .
C10 C11 C12 111.9(3) yes . .
N8 C12 C11 174.1(4) yes . .
O1 C13 O2 123.1(3) yes . .
O1 C13 C14 120.2(3) yes . .
O2 C13 C14 116.7(3) yes . .
C13 C14 C15 122.5(3) yes . .
C13 C14 C20 118.2(3) yes . .
C15 C14 C20 119.2(4) yes . .
O3 C15 C14 117.2(3) yes . .
O3 C15 C17 123.3(4) yes . .
C14 C15 C17 119.4(3) yes . .
C15 C17 C18 118.9(4) yes . .
Cl1 C18 C17 118.4(4) yes . .
Cl1 C18 C19 118.7(3) yes . .
C17 C18 C19 123.0(4) yes . .
C18 C19 C20 117.8(4) yes . .
C14 C20 C19 121.7(4) yes . .
O4 C21 O5 122.7(3) yes . .
O4 C21 C22 116.5(3) yes . .
O5 C21 C22 120.7(3) yes . .
C21 C22 C23 123.1(4) yes . .
C21 C22 C28 117.2(4) yes . .
C23 C22 C28 119.7(4) yes . .
O6 C23 C22 118.2(3) yes . .
O6 C23 C25 123.6(4) yes . .
C22 C23 C25 118.2(4) yes . .
C23 C25 C26 119.5(4) yes . .
Cl2 C26 C25 117.7(4) yes . .
Cl2 C26 C27 119.3(4) yes . .
C25 C26 C27 122.9(4) yes . .
C26 C27 C28 117.8(4) yes . .
C22 C28 C27 121.8(4) yes . .
O7 C29 O8 122.6(3) yes . .
O7 C29 C30 117.3(3) yes . .
O8 C29 C30 120.0(3) yes . .
C29 C30 C31 123.2(3) yes . .
C29 C30 C36 117.7(3) yes . .
C31 C30 C36 119.1(3) yes . .
O9 C31 C30 117.9(3) yes . .
O9 C31 C33 122.6(3) yes . .
C30 C31 C33 119.4(3) yes . .
C31 C33 C34 119.1(3) yes . .
Cl3 C34 C33 118.4(3) yes . .
Cl3 C34 C35 118.6(3) yes . .
C33 C34 C35 123.0(3) yes . .
C34 C35 C36 117.6(3) yes . .
C30 C36 C35 121.8(3) yes . .
O10 C37 O11 122.9(3) yes . .
O10 C37 C38 119.2(3) yes . .
O11 C37 C38 117.9(3) yes . .
C37 C38 C39 121.9(3) yes . .
C37 C38 C44 117.6(4) yes . .
C39 C38 C44 120.4(4) yes . .
O12 C39 C38 117.9(4) yes . .
O12 C39 C41 123.7(4) yes . .
C38 C39 C41 118.4(4) yes . .
C39 C41 C42 118.9(4) yes . .
Cl4 C42 C41 118.3(4) yes . .
Cl4 C42 C43 117.9(3) yes . .
C41 C42 C43 123.9(4) yes . .
C42 C43 C44 117.6(4) yes . .
C38 C44 C43 120.8(4) yes . .
C46 C45 C50 120.4(5) yes . .
C45 C46 C47 120.0(4) yes . .
C46 C47 C48 120.1(4) yes . .
C47 C48 C49 120.6(5) yes . .
C48 C49 C50 119.6(4) yes . .
C45 C50 C49 119.3(4) yes . .
C52 C51 C56 120.8(5) yes . .
C51 C52 C53 121.6(5) yes . .
C52 C53 C54 120.1(6) yes . .
C53 C54 C55 121.4(6) yes . .
C54 C55 C56 118.6(5) yes . .
C51 C56 C55 117.5(6) yes . .
C58 C57 C59 119.1(5) yes . 2_676
C57 C58 C59 120.2(5) yes . .
C57 C59 C58 120.7(5) yes 2_676 .
O3 C16 H16A 109.464 no . .
O3 C16 H16B 109.473 no . .
O3 C16 H16C 109.461 no . .
H16A C16 H16B 109.475 no . .
H16A C16 H16C 109.476 no . .
H16B C16 H16C 109.478 no . .
C15 C17 H17 120.573 no . .
C18 C17 H17 120.567 no . .
C18 C19 H19 121.092 no . .
C20 C19 H19 121.093 no . .
C14 C20 H20 119.149 no . .
C19 C20 H20 119.149 no . .
O6 C24 H24A 109.469 no . .
O6 C24 H24B 109.470 no . .
O6 C24 H24C 109.470 no . .
H24A C24 H24B 109.475 no . .
H24A C24 H24C 109.469 no . .
H24B C24 H24C 109.475 no . .
C23 C25 H25 120.263 no . .
C26 C25 H25 120.272 no . .
C26 C27 H27 121.085 no . .
C28 C27 H27 121.084 no . .
C22 C28 H28 119.088 no . .
C27 C28 H28 119.100 no . .
O9 C32 H32A 109.469 no . .
O9 C32 H32B 109.471 no . .
O9 C32 H32C 109.472 no . .
H32A C32 H32B 109.470 no . .
H32A C32 H32C 109.473 no . .
H32B C32 H32C 109.473 no . .
C31 C33 H33 120.478 no . .
C34 C33 H33 120.462 no . .
C34 C35 H35 121.189 no . .
C36 C35 H35 121.195 no . .
C30 C36 H36 119.105 no . .
C35 C36 H36 119.103 no . .
O12 C40 H40A 109.480 no . .
O12 C40 H40B 109.468 no . .
O12 C40 H40C 109.481 no . .
H40A C40 H40B 109.466 no . .
H40A C40 H40C 109.465 no . .
H40B C40 H40C 109.468 no . .
C39 C41 H41 120.546 no . .
C42 C41 H41 120.535 no . .
C42 C43 H43 121.198 no . .
C44 C43 H43 121.185 no . .
C38 C44 H44 119.613 no . .
C43 C44 H44 119.612 no . .
C46 C45 H45 119.787 no . .
C50 C45 H45 119.791 no . .
C45 C46 H46 120.018 no . .
C47 C46 H46 120.005 no . .
C46 C47 H47 119.967 no . .
C48 C47 H47 119.953 no . .
C47 C48 H48 119.706 no . .
C49 C48 H48 119.691 no . .
C48 C49 H49 120.177 no . .
C50 C49 H49 120.196 no . .
C45 C50 H50 120.375 no . .
C49 C50 H50 120.364 no . .
C52 C51 H51 119.581 no . .
C56 C51 H51 119.580 no . .
C51 C52 H52 119.195 no . .
C53 C52 H52 119.193 no . .
C52 C53 H53 119.974 no . .
C54 C53 H53 119.973 no . .
C53 C54 H54 119.284 no . .
C55 C54 H54 119.277 no . .
C54 C55 H55 120.714 no . .
C56 C55 H55 120.706 no . .
C51 C56 H56 121.266 no . .
C55 C56 H56 121.271 no . .
C58 C57 H57 120.456 no . .
C59 C57 H57 120.454 no 2_676 .
C57 C58 H58 119.887 no . .
C59 C58 H58 119.888 no . .
C57 C59 H59 119.666 no 2_676 .
C58 C59 H59 119.651 no . .

loop_
_geom_bond_atom_site_label_1
_geom_bond_atom_site_label_2
_geom_bond_distance
_geom_bond_publ_flag
_geom_bond_site_symmetry_2
Ru1 Ru1 2.2826(4) yes 2_466
Ru1 O1 2.023(3) yes .
Ru1 O2 2.016(3) yes 2_466
Ru1 O4 2.006(2) yes .
Ru1 O5 2.018(2) yes 2_466
Ru1 N1 2.252(3) yes .
Ru2 Ru2 2.2823(4) yes 2_675
Ru2 O7 2.0148(19) yes .
Ru2 O8 2.0169(19) yes 2_675
Ru2 O10 2.016(3) yes .
Ru2 O11 2.014(3) yes 2_675
Ru2 N7 2.246(3) yes .
Cl1 C18 1.744(4) yes .
Cl2 C26 1.739(4) yes .
Cl3 C34 1.744(4) yes .
Cl4 C42 1.753(5) yes .
S1 N3 1.614(3) yes .
S1 N4 1.610(3) yes .
S2 N5 1.608(3) yes .
S2 N6 1.608(3) yes .
O1 C13 1.274(4) yes .
O2 C13 1.268(5) yes .
O3 C15 1.354(4) yes .
O3 C16 1.438(5) yes .
O4 C21 1.272(4) yes .
O5 C21 1.278(4) yes .
O6 C23 1.351(5) yes .
O6 C24 1.436(5) yes .
O7 C29 1.278(4) yes .
O8 C29 1.277(4) yes .
O9 C31 1.354(4) yes .
O9 C32 1.432(4) yes .
O10 C37 1.271(4) yes .
O11 C37 1.280(4) yes .
O12 C39 1.338(5) yes .
O12 C40 1.434(5) yes .
N1 C1 1.144(5) yes .
N2 C3 1.156(5) yes .
N3 C5 1.336(4) yes .
N4 C6 1.349(5) yes .
N5 C8 1.340(4) yes .
N6 C9 1.352(5) yes .
N7 C10 1.139(5) yes .
N8 C12 1.157(5) yes .
C1 C2 1.428(5) yes .
C2 C3 1.427(5) yes .
C2 C4 1.407(5) yes .
C4 C5 1.433(5) yes .
C4 C9 1.433(5) yes .
C5 C6 1.445(5) yes .
C6 C7 1.436(4) yes .
C7 C8 1.436(5) yes .
C7 C11 1.402(5) yes .
C8 C9 1.445(5) yes .
C10 C11 1.425(5) yes .
C11 C12 1.421(5) yes .
C13 C14 1.481(5) yes .
C14 C15 1.409(5) yes .
C14 C20 1.397(5) yes .
C15 C17 1.403(6) yes .
C17 C18 1.381(5) yes .
C18 C19 1.384(6) yes .
C19 C20 1.383(6) yes .
C21 C22 1.477(5) yes .
C22 C23 1.411(5) yes .
C22 C28 1.395(6) yes .
C23 C25 1.400(6) yes .
C25 C26 1.383(7) yes .
C26 C27 1.372(6) yes .
C27 C28 1.372(6) yes .
C29 C30 1.482(4) yes .
C30 C31 1.408(5) yes .
C30 C36 1.395(5) yes .
C31 C33 1.397(4) yes .
C33 C34 1.377(5) yes .
C34 C35 1.380(5) yes .
C35 C36 1.382(5) yes .
C37 C38 1.479(5) yes .
C38 C39 1.416(5) yes .
C38 C44 1.384(5) yes .
C39 C41 1.399(6) yes .
C41 C42 1.366(6) yes .
C42 C43 1.377(7) yes .
C43 C44 1.385(6) yes .
C45 C46 1.361(7) yes .
C45 C50 1.373(7) yes .
C46 C47 1.378(6) yes .
C47 C48 1.365(6) yes .
C48 C49 1.357(7) yes .
C49 C50 1.401(7) yes .
C51 C52 1.346(8) yes .
C51 C56 1.376(8) yes .
C52 C53 1.355(8) yes .
C53 C54 1.363(7) yes .
C54 C55 1.348(10) yes .
C55 C56 1.463(9) yes .
C57 C58 1.380(7) yes .
C57 C59 1.398(8) yes 2_676
C58 C59 1.355(8) yes .
C16 H16A 0.980 no .
C16 H16B 0.980 no .
C16 H16C 0.980 no .
C17 H17 0.950 no .
C19 H19 0.950 no .
C20 H20 0.950 no .
C24 H24A 0.980 no .
C24 H24B 0.980 no .
C24 H24C 0.980 no .
C25 H25 0.950 no .
C27 H27 0.950 no .
C28 H28 0.950 no .
C32 H32A 0.980 no .
C32 H32B 0.980 no .
C32 H32C 0.980 no .
C33 H33 0.950 no .
C35 H35 0.950 no .
C36 H36 0.950 no .
C40 H40A 0.980 no .
C40 H40B 0.980 no .
C40 H40C 0.980 no .
C41 H41 0.950 no .
C43 H43 0.950 no .
C44 H44 0.950 no .
C45 H45 0.950 no .
C46 H46 0.950 no .
C47 H47 0.950 no .
C48 H48 0.950 no .
C49 H49 0.950 no .
C50 H50 0.950 no .
C51 H51 0.950 no .
C52 H52 0.950 no .
C53 H53 0.950 no .
C54 H54 0.950 no .
C55 H55 0.950 no .
C56 H56 0.950 no .
C57 H57 0.950 no .
C58 H58 0.950 no .
C59 H59 0.950 no .

loop_
_geom_contact_atom_site_label_1
_geom_contact_atom_site_label_2
_geom_contact_distance
_geom_contact_publ_flag
_geom_contact_site_symmetry_2
S2 C24 3.593(6) no 2_466
O1 O3 2.685(4) no .
O1 C15 2.945(5) no .
O1 C20 3.579(4) no .
O1 C21 3.496(4) no .
O1 C21 3.494(5) no 2_466
O2 C15 3.595(5) no .
O2 C20 2.775(5) no .
O2 C21 3.473(4) no .
O2 C21 3.511(4) no 2_466
O3 C13 2.825(5) no .
O4 C13 3.482(4) no .
O4 C13 3.484(5) no 2_466
O4 C28 2.694(4) no .
O5 O6 2.613(3) no .
O5 C13 3.498(4) no .
O5 C13 3.500(4) no 2_466
O5 C23 2.909(4) no .
O6 C21 2.859(5) no .
O7 C36 2.738(4) no .
O7 C37 3.472(4) no .
O7 C37 3.515(4) no 2_675
O8 O9 2.622(3) no .
O8 C31 2.908(4) no .
O8 C37 3.470(4) no .
O8 C37 3.517(4) no 2_675
O9 C29 2.856(4) no .
O10 O12 2.645(4) no .
O10 C29 3.474(4) no .
O10 C29 3.509(4) no 2_675
O10 C39 2.909(5) no .
O10 C44 3.554(5) no .
O11 C29 3.469(4) no .
O11 C29 3.534(4) no 2_675
O11 C44 2.778(5) no .
O12 C37 2.825(5) no .
N1 N6 3.180(4) no .
N1 C3 3.335(5) no .
N1 C4 3.577(5) no .
N2 N3 3.290(5) no .
N2 C1 3.341(5) no .
N3 C2 2.968(5) no .
N3 C3 2.815(5) no .
N4 N7 3.225(4) no .
N4 C10 2.763(4) no .
N4 C11 2.960(4) no .
N5 N8 3.251(5) no .
N5 C11 2.953(5) no .
N5 C12 2.783(5) no .
N6 C1 2.746(5) no .
N6 C2 2.952(4) no .
N7 C7 3.573(5) no .
N7 C12 3.303(5) no .
N8 C10 3.329(5) no .
C1 C9 2.977(5) no .
C3 C5 3.015(5) no .
C4 C7 3.027(5) no .
C5 C8 2.809(5) no .
C6 C9 2.782(5) no .
C6 C10 2.986(5) no .
C8 C12 2.995(5) no .
C14 C18 2.762(6) no .
C15 C19 2.812(5) no .
C16 C17 2.811(6) no .
C17 C20 2.781(6) no .
C22 C26 2.748(5) no .
C23 C27 2.818(6) no .
C24 C25 2.813(8) no .
C25 C28 2.765(6) no .
C30 C34 2.757(4) no .
C31 C35 2.808(5) no .
C32 C33 2.772(5) no .
C33 C36 2.772(5) no .
C38 C42 2.732(6) no .
C39 C43 2.811(6) no .
C40 C41 2.800(6) no .
C41 C44 2.782(6) no .
C45 C48 2.743(7) no .
C46 C49 2.747(6) no .
C47 C50 2.745(6) no .
C51 C54 2.743(8) no .
C52 C55 2.744(7) no .
C53 C56 2.762(9) no .
C57 C57 2.763(8) no 2_676
C58 C58 2.761(8) no 2_676
C59 C59 2.742(7) no 2_676
Cl1 O12 3.592(3) no 1_456
Cl1 C30 3.530(4) no 1_456
Cl1 C36 3.370(4) no 1_456
Cl2 N3 3.500(4) no 1_455
Cl2 C57 3.394(5) no 2_476
Cl2 C59 3.467(5) no 1_355
Cl3 N5 3.294(3) no 1_655
Cl3 C8 3.430(4) no 1_655
Cl3 C19 3.479(4) no 2_666
Cl4 O2 3.538(3) no 1_654
Cl4 O5 3.471(3) no 1_654
Cl4 C13 3.469(4) no 1_654
Cl4 C14 3.553(3) no 1_654
Cl4 C21 3.351(4) no 1_654
Cl4 C22 3.316(4) no 1_654
S2 O6 3.557(3) no 1_655
O1 C24 3.176(5) no 1_655
O2 Cl4 3.538(3) no 1_456
O2 C51 3.545(6) no 2_466
O3 C24 3.483(5) no 1_655
O3 C42 3.559(5) no 1_456
O3 C43 3.531(5) no 1_456
O4 N5 3.596(4) no 1_455
O5 Cl4 3.471(3) no 1_456
O6 S2 3.557(3) no 1_455
O6 N6 3.350(4) no 1_455
O8 C32 3.578(5) no 2_775
O8 C48 3.507(5) no 2_675
O9 C32 3.394(5) no 2_775
O9 C47 3.515(5) no 2_675
O10 C32 3.083(4) no 1_455
O11 C48 3.540(5) no 2_675
O12 Cl1 3.592(3) no 1_654
N1 C24 3.576(6) no 1_655
N2 N7 3.346(4) no 1_455
N2 C10 3.279(5) no 1_455
N2 C58 3.300(6) no 1_455
N2 C59 3.469(7) no 1_455
N3 Cl2 3.500(4) no 1_655
N4 C31 3.563(5) no 1_455
N4 C48 3.580(6) no .
N4 C49 3.426(6) no .
N5 Cl3 3.294(3) no 1_455
N5 O4 3.596(4) no 1_655
N5 C20 3.465(5) no 2_566
N5 C21 3.477(5) no 1_655
N5 C22 3.373(5) no 1_655
N6 O6 3.350(4) no 1_655
N6 C23 3.432(5) no 1_655
N6 C24 3.536(6) no 1_655
N6 C56 3.563(8) no .
N7 N2 3.346(4) no 1_655
N8 C51 3.575(6) no 1_655
N8 C52 3.534(6) no 1_655
C4 C25 3.519(5) no 1_655
C4 C35 3.376(5) no 1_455
C4 C36 3.420(5) no 1_455
C5 C26 3.535(5) no 1_655
C5 C30 3.560(5) no 1_455
C5 C36 3.440(5) no 1_455
C6 C27 3.502(6) no 1_655
C6 C31 3.551(5) no 1_455
C6 C33 3.526(5) no 1_455
C7 C27 3.466(6) no 1_655
C7 C28 3.486(5) no 1_655
C7 C33 3.465(5) no 1_455
C7 C34 3.426(5) no 1_455
C8 Cl3 3.430(4) no 1_455
C8 C22 3.446(5) no 1_655
C8 C28 3.440(6) no 1_655
C8 C34 3.404(5) no 1_455
C9 C23 3.437(5) no 1_655
C9 C25 3.475(6) no 1_655
C9 C35 3.350(5) no 1_455
C10 N2 3.279(5) no 1_655
C13 Cl4 3.469(4) no 1_456
C14 Cl4 3.553(3) no 1_456
C15 C42 3.369(5) no 1_456
C16 C43 3.535(6) no 1_456
C16 C49 3.593(7) no 2_576
C16 C50 3.404(7) no 2_576
C17 C41 3.587(5) no 1_456
C18 C39 3.571(5) no 1_456
C19 Cl3 3.479(4) no 2_666
C20 N5 3.465(5) no 2_566
C21 Cl4 3.351(4) no 1_456
C21 N5 3.477(5) no 1_455
C22 Cl4 3.316(4) no 1_456
C22 N5 3.373(5) no 1_455
C22 C8 3.446(5) no 1_455
C23 N6 3.432(5) no 1_455
C23 C9 3.437(5) no 1_455
C24 O1 3.176(5) no 1_455
C24 O3 3.483(5) no 1_455
C24 N1 3.576(6) no 1_455
C24 N6 3.536(6) no 1_455
C25 C4 3.519(5) no 1_455
C25 C9 3.475(6) no 1_455
C26 C5 3.535(5) no 1_455
C27 C6 3.502(6) no 1_455
C27 C7 3.466(6) no 1_455
C28 C7 3.486(5) no 1_455
C28 C8 3.440(6) no 1_455
C30 Cl1 3.530(4) no 1_654
C30 C5 3.560(5) no 1_655
C31 N4 3.563(5) no 1_655
C31 C6 3.551(5) no 1_655
C32 O8 3.578(5) no 2_775
C32 O9 3.394(5) no 2_775
C32 O10 3.083(4) no 1_655
C33 C6 3.526(5) no 1_655
C33 C7 3.465(5) no 1_655
C34 C7 3.426(5) no 1_655
C34 C8 3.404(5) no 1_655
C35 C4 3.376(5) no 1_655
C35 C9 3.350(5) no 1_655
C35 C52 3.509(7) no 1_655
C35 C53 3.471(7) no 1_655
C36 Cl1 3.370(4) no 1_654
C36 C4 3.420(5) no 1_655
C36 C5 3.440(5) no 1_655
C39 C18 3.571(5) no 1_654
C40 C53 3.439(8) no 2_565
C41 C17 3.587(5) no 1_654
C42 O3 3.559(5) no 1_654
C42 C15 3.369(5) no 1_654
C42 C46 3.507(6) no 2_575
C43 O3 3.531(5) no 1_654
C43 C16 3.535(6) no 1_654
C46 C42 3.507(6) no 2_575
C47 O9 3.515(5) no 2_675
C48 O8 3.507(5) no 2_675
C48 O11 3.540(5) no 2_675
C48 N4 3.580(6) no .
C49 N4 3.426(6) no .
C49 C16 3.593(7) no 2_576
C50 C16 3.404(7) no 2_576
C51 O2 3.545(6) no 2_466
C51 N8 3.575(6) no 1_455
C52 N8 3.534(6) no 1_455
C52 C35 3.509(7) no 1_455
C53 C35 3.471(7) no 1_455
C53 C40 3.439(8) no 2_565
C56 N6 3.563(8) no .
C57 Cl2 3.394(5) no 2_476
C58 N2 3.300(6) no 1_655
C59 Cl2 3.467(5) no 1_755
C59 N2 3.469(7) no 1_655
Cl1 H17 2.7870 no .
Cl1 H19 2.8041 no .
Cl2 H25 2.7659 no .
Cl2 H27 2.8034 no .
Cl3 H33 2.7807 no .
Cl3 H35 2.8017 no .
Cl4 H41 2.7752 no .
Cl4 H43 2.7880 no .
S1 H32B 2.6475 no 2_675
S2 H24A 3.3027 no 2_466
S2 H24B 3.0255 no 2_466
O2 H20 2.4906 no .
O3 H17 2.6494 no .
O4 H28 2.3478 no .
O6 H25 2.6438 no .
O7 H36 2.4032 no .
O9 H33 2.6297 no .
O11 H44 2.4853 no .
O12 H41 2.6408 no .
N2 H28 3.4819 no .
N4 H32B 3.2969 no 2_675
N8 H36 3.5281 no .
C13 H20 2.6042 no .
C14 H17 3.2913 no .
C14 H19 3.2871 no .
C15 H16A 2.8415 no .
C15 H16B 3.1576 no .
C15 H16C 2.4812 no .
C15 H20 3.2759 no .
C16 H17 2.5103 no .
C17 H16A 3.1060 no .
C17 H16C 2.4441 no .
C17 H19 3.2839 no .
C18 H20 3.2282 no .
C19 H17 3.2808 no .
C21 H28 2.5783 no .
C22 H25 3.2778 no .
C22 H27 3.2783 no .
C23 H24A 2.8358 no .
C23 H24B 3.1554 no .
C23 H24C 2.4807 no .
C23 H28 3.2804 no .
C24 H25 2.5146 no .
C25 H24A 3.0914 no .
C25 H24C 2.4607 no .
C25 H27 3.2755 no .
C26 H28 3.2090 no .
C27 H25 3.2690 no .
C29 H36 2.5929 no .
C30 H33 3.2844 no .
C30 H35 3.2867 no .
C31 H32A 2.8239 no .
C31 H32B 3.1474 no .
C31 H32C 2.4616 no .
C31 H36 3.2718 no .
C32 H33 2.4637 no .
C33 H32A 3.1164 no .
C33 H32C 2.3643 no .
C33 H35 3.2781 no .
C34 H36 3.2227 no .
C35 H33 3.2742 no .
C37 H44 2.5855 no .
C38 H41 3.2840 no .
C38 H43 3.2698 no .
C39 H40A 2.8264 no .
C39 H40B 3.1423 no .
C39 H40C 2.4718 no .
C39 H44 3.2862 no .
C40 H41 2.5045 no .
C41 H40A 3.1063 no .
C41 H40C 2.4306 no .
C41 H43 3.2722 no .
C42 H44 3.2253 no .
C43 H41 3.2696 no .
C45 H47 3.2283 no .
C45 H49 3.2521 no .
C46 H48 3.2338 no .
C46 H50 3.2306 no .
C47 H45 3.2298 no .
C47 H49 3.2228 no .
C48 H46 3.2337 no .
C48 H50 3.2419 no .
C49 H45 3.2537 no .
C49 H47 3.2202 no .
C50 H46 3.2301 no .
C50 H48 3.2441 no .
C51 H53 3.2101 no .
C51 H55 3.2896 no .
C52 H54 3.2066 no .
C52 H56 3.2280 no .
C53 H51 3.2088 no .
C53 H55 3.2234 no .
C54 H52 3.2072 no .
C54 H56 3.2788 no .
C55 H51 3.2955 no .
C55 H53 3.2169 no .
C56 H52 3.2197 no .
C56 H54 3.2836 no .
C57 H58 3.2508 no 2_676
C57 H59 3.2282 no .
C58 H57 3.2480 no 2_676
C58 H59 3.2518 no 2_676
C59 H57 3.2294 no .
C59 H58 3.2558 no 2_676
H16A H17 2.7188 no .
H16B H17 3.4058 no .
H16C H17 1.9267 no .
H19 H20 2.3360 no .
H24A H25 2.6683 no .
H24B H25 3.4306 no .
H24C H25 1.9787 no .
H27 H28 2.3247 no .
H32A H33 2.7729 no .
H32B H33 3.3143 no .
H32C H33 1.8009 no .
H35 H36 2.3362 no .
H40A H41 2.7143 no .
H40B H41 3.4005 no .
H40C H41 1.9225 no .
H43 H44 2.3468 no .
H45 H46 2.3083 no .
H45 H50 2.3256 no .
H46 H47 2.3280 no .
H47 H48 2.3105 no .
H48 H49 2.3055 no .
H49 H50 2.3586 no .
H51 H52 2.2787 no .
H51 H56 2.3376 no .
H52 H53 2.2927 no .
H53 H54 2.3020 no .
H54 H55 2.2981 no .
H55 H56 2.4414 no .
H57 H58 2.3347 no .
H57 H59 2.3500 no 2_676
H58 H59 2.2986 no .
Ru2 H32A 3.4373 no 1_455
Ru2 H48 3.3775 no .
Cl1 H36 3.5376 no 1_456
Cl1 H47 3.3124 no 2_576
Cl1 H53 3.4857 no 1_556
Cl1 H54 3.3028 no 2_566
Cl1 H55 3.4567 no 2_566
Cl2 H50 3.2841 no 1_455
Cl2 H50 3.1967 no 2_476
Cl2 H57 2.8699 no 2_476
Cl2 H59 3.0108 no 1_355
Cl3 H19 2.9948 no 2_666
Cl3 H40A 3.0319 no 1_655
Cl3 H40B 3.5957 no 1_655
Cl3 H53 3.0296 no 2_665
Cl3 H54 3.3207 no 2_665
Cl4 H45 3.2778 no 2_575
Cl4 H46 3.0562 no 2_575
Cl4 H56 3.2219 no 2_565
S1 H44 3.5398 no 2_575
S2 H56 3.5389 no .
O1 H24A 3.0851 no 1_655
O1 H24B 2.8603 no 1_655
O1 H24C 3.0451 no 1_655
O2 H51 2.6914 no 2_466
O3 H24A 2.8759 no 1_655
O3 H24C 3.2456 no 1_655
O3 H43 3.4781 no 1_456
O5 H24B 3.1043 no 2_366
O5 H56 3.4965 no 2_466
O6 H24B 3.1649 no 2_366
O6 H56 3.3059 no 2_466
O8 H32A 2.9030 no 2_775
O8 H32B 3.3651 no 2_775
O8 H48 2.6239 no 2_675
O9 H32A 3.0265 no 2_775
O9 H32B 3.0908 no 2_775
O9 H47 2.9464 no 2_675
O9 H48 3.3825 no 2_675
O10 H32A 2.8213 no 1_455
O10 H32B 3.0493 no 1_455
O10 H32C 2.8562 no 1_455
O11 H48 2.7465 no 2_675
O11 H49 3.5950 no 2_675
O12 H32C 2.8214 no 1_455
O12 H33 3.1407 no 1_455
N1 H24B 3.3376 no 1_655
N1 H24C 2.9133 no 1_655
N1 H51 2.9354 no .
N2 H44 3.4894 no 2_575
N2 H49 3.3198 no 1_455
N2 H58 2.5720 no 1_455
N2 H59 2.9227 no 1_455
N3 H44 3.2870 no 2_575
N3 H59 3.4044 no 1_455
N4 H32A 3.1793 no 1_455
N4 H49 3.4920 no .
N5 H20 3.0431 no 2_566
N6 H24B 3.5098 no 1_655
N6 H24C 3.1766 no 1_655
N6 H35 3.3742 no 1_455
N6 H56 3.3383 no .
N7 H32A 2.7359 no 1_455
N7 H48 3.0907 no .
N7 H49 3.2418 no .
N8 H20 2.6692 no 2_566
N8 H51 2.9682 no 1_655
N8 H52 2.8812 no 1_655
C1 H24C 2.9075 no 1_655
C1 H51 3.3001 no .
C2 H24C 3.4952 no 1_655
C2 H36 3.4154 no 1_455
C3 H36 3.4741 no 1_455
C3 H58 3.2735 no 1_455
C3 H59 3.1772 no 1_455
C4 H25 3.5773 no 1_655
C4 H35 3.4087 no 1_455
C4 H36 3.4865 no 1_455
C6 H27 3.4613 no 1_655
C7 H27 3.5722 no 1_655
C7 H33 3.5908 no 1_455
C9 H35 3.2077 no 1_455
C10 H32A 3.0391 no 1_455
C10 H33 3.5547 no 1_455
C10 H49 3.4072 no .
C11 H28 3.5820 no 1_655
C11 H33 3.4446 no 1_455
C12 H20 3.3240 no 2_566
C14 H24A 3.5094 no 1_655
C15 H24A 3.1249 no 1_655
C16 H24A 3.3701 no 1_655
C16 H25 3.1476 no 1_655
C16 H43 3.3585 no 1_456
C16 H50 3.5692 no 2_576
C17 H55 3.1868 no 2_566
C18 H40C 3.4288 no 1_456
C18 H55 3.0623 no 2_566
C19 H40C 3.0247 no 1_456
C19 H41 3.5307 no 1_456
C19 H55 3.5988 no 2_566
C20 H40C 3.5780 no 1_456
C20 H41 3.4837 no 1_456
C20 H51 3.3578 no 2_466
C24 H24B 3.5787 no 2_366
C25 H16B 3.2460 no 1_455
C25 H45 3.2213 no 2_476
C26 H45 3.2473 no 2_476
C27 H50 3.2523 no 1_455
C27 H57 3.3053 no 1_455
C27 H58 3.4551 no 1_455
C28 H58 3.4899 no 1_455
C29 H48 3.4912 no 2_675
C31 H47 3.0605 no 2_675
C32 H32A 3.4920 no 2_775
C32 H32B 3.5478 no 2_775
C32 H47 3.3339 no 2_675
C33 H40A 3.0333 no 1_655
C33 H47 3.4595 no 2_675
C34 H40A 3.4392 no 1_655
C34 H54 3.3614 no 2_665
C37 H32B 3.5216 no 1_455
C37 H32C 3.5546 no 1_455
C38 H32C 3.5181 no 1_455
C39 H32C 3.1830 no 1_455
C40 H19 3.5779 no 1_654
C40 H32C 3.4787 no 1_455
C40 H33 3.0270 no 1_455
C40 H53 3.4263 no 2_565
C41 H46 2.8914 no 2_575
C42 H16A 3.5567 no 1_654
C42 H45 3.5083 no 2_575
C42 H46 2.8085 no 2_575
C43 H16A 2.7685 no 1_654
C43 H45 3.5560 no 2_575
C43 H46 3.5045 no 2_575
C43 H57 3.4447 no 1_554
C43 H59 3.4263 no 2_675
C44 H16A 3.1266 no 1_654
C44 H17 3.5764 no 1_654
C44 H59 3.3486 no 2_675
C45 H16C 2.9168 no 2_576
C46 H16C 3.1659 no 2_576
C46 H17 3.4405 no 2_576
C46 H55 3.5527 no 1_565
C47 H16C 3.3196 no 2_576
C47 H17 2.9626 no 2_576
C47 H32B 3.5446 no 2_675
C48 H16C 3.2221 no 2_576
C48 H17 3.0022 no 2_576
C49 H16A 3.4528 no 2_576
C49 H16C 2.9538 no 2_576
C49 H17 3.4933 no 2_576
C49 H27 3.2639 no 1_655
C50 H16A 3.5529 no 2_576
C50 H16B 3.3707 no 2_576
C50 H16C 2.7851 no 2_576
C50 H27 3.0003 no 1_655
C51 H20 3.3804 no 2_466
C51 H35 3.0184 no 1_455
C51 H40C 3.5511 no 2_565
C51 H41 3.0935 no 2_565
C52 H20 3.5812 no 2_466
C52 H35 2.7125 no 1_455
C52 H40A 3.5577 no 2_565
C52 H40C 3.0008 no 2_565
C52 H41 3.3130 no 2_565
C53 H35 2.7897 no 1_455
C53 H40A 2.9732 no 2_565
C53 H40C 3.0802 no 2_565
C54 H35 3.1763 no 1_455
C54 H40A 3.1956 no 2_565
C55 H35 3.4621 no 1_455
C55 H41 3.4767 no 2_565
C55 H46 3.3705 no 1_545
C56 H35 3.3851 no 1_455
C56 H41 3.1737 no 2_565
C57 H16A 3.3558 no 1_655
C57 H27 3.5440 no 1_655
C57 H43 2.8220 no 1_556
C57 H50 3.3256 no .
C58 H16A 3.4549 no 2_576
C58 H27 3.5182 no 1_655
C58 H49 3.3926 no .
C58 H50 3.5546 no .
C59 H16A 3.2583 no 2_576
C59 H16B 3.4530 no 1_655
C59 H43 3.0159 no 2_675
C59 H44 3.2685 no 2_675
H16A C42 3.5567 no 1_456
H16A C43 2.7685 no 1_456
H16A C44 3.1266 no 1_456
H16A C49 3.4528 no 2_576
H16A C50 3.5529 no 2_576
H16A C57 3.3558 no 1_455
H16A C58 3.4549 no 2_576
H16A C59 3.2583 no 2_576
H16A H43 2.5266 no 1_456
H16A H44 3.1274 no 1_456
H16A H49 3.4920 no 2_576
H16A H59 3.5754 no 2_576
H16B C25 3.2460 no 1_655
H16B C50 3.3707 no 2_576
H16B C59 3.4530 no 1_455
H16B H24A 3.2800 no 1_655
H16B H24C 3.1377 no 1_655
H16B H25 2.3622 no 1_655
H16B H50 3.3082 no 2_576
H16C C45 2.9168 no 2_576
H16C C46 3.1659 no 2_576
H16C C47 3.3196 no 2_576
H16C C48 3.2221 no 2_576
H16C C49 2.9538 no 2_576
H16C C50 2.7851 no 2_576
H16C H24A 3.3084 no 1_655
H16C H25 3.2712 no 1_655
H16C H45 3.3888 no 2_576
H16C H49 3.4254 no 2_576
H16C H50 3.1782 no 2_576
H17 C44 3.5764 no 1_456
H17 C46 3.4405 no 2_576
H17 C47 2.9626 no 2_576
H17 C48 3.0022 no 2_576
H17 C49 3.4933 no 2_576
H17 H47 3.1641 no 2_576
H17 H48 3.2311 no 2_576
H17 H55 3.3601 no 2_566
H19 Cl3 2.9948 no 2_666
H19 C40 3.5779 no 1_456
H19 H40B 3.4547 no 1_456
H19 H40C 2.9038 no 1_456
H19 H52 3.5758 no 2_466
H19 H53 2.8992 no 1_556
H20 N5 3.0431 no 2_566
H20 N8 2.6692 no 2_566
H20 C12 3.3240 no 2_566
H20 C51 3.3804 no 2_466
H20 C52 3.5812 no 2_466
H20 H51 2.7721 no 2_466
H20 H52 3.1617 no 2_466
H24A O1 3.0851 no 1_455
H24A O3 2.8759 no 1_455
H24A C14 3.5094 no 1_455
H24A C15 3.1249 no 1_455
H24A C16 3.3701 no 1_455
H24A H16B 3.2800 no 1_455
H24A H16C 3.3084 no 1_455
H24A H56 3.2454 no 2_466
H24B O1 2.8603 no 1_455
H24B O5 3.1043 no 2_366
H24B O6 3.1649 no 2_366
H24B N1 3.3376 no 1_455
H24B N6 3.5098 no 1_455
H24B C24 3.5787 no 2_366
H24B H24B 3.0084 no 2_366
H24C O1 3.0451 no 1_455
H24C O3 3.2456 no 1_455
H24C N1 2.9133 no 1_455
H24C N6 3.1766 no 1_455
H24C C1 2.9075 no 1_455
H24C C2 3.4952 no 1_455
H24C H16B 3.1377 no 1_455
H25 C4 3.5773 no 1_455
H25 C16 3.1476 no 1_455
H25 H16B 2.3622 no 1_455
H25 H16C 3.2712 no 1_455
H25 H45 3.3528 no 2_476
H27 C6 3.4613 no 1_455
H27 C7 3.5722 no 1_455
H27 C49 3.2639 no 1_455
H27 C50 3.0003 no 1_455
H27 C57 3.5440 no 1_455
H27 C58 3.5182 no 1_455
H27 H49 2.9367 no 1_455
H27 H50 2.4198 no 1_455
H27 H57 2.9380 no 1_455
H27 H58 2.8795 no 1_455
H28 C11 3.5820 no 1_455
H28 H58 2.9202 no 1_455
H32A Ru2 3.4373 no 1_655
H32A O8 2.9030 no 2_775
H32A O9 3.0265 no 2_775
H32A O10 2.8213 no 1_655
H32A N4 3.1793 no 1_655
H32A N7 2.7359 no 1_655
H32A C10 3.0391 no 1_655
H32A C32 3.4920 no 2_775
H32A H32A 3.5625 no 2_775
H32A H32B 3.2439 no 2_775
H32B O8 3.3651 no 2_775
H32B O9 3.0908 no 2_775
H32B O10 3.0493 no 1_655
H32B C32 3.5478 no 2_775
H32B C37 3.5216 no 1_655
H32B C47 3.5446 no 2_675
H32B H32A 3.2439 no 2_775
H32B H47 3.3274 no 2_675
H32C O10 2.8562 no 1_655
H32C O12 2.8214 no 1_655
H32C C37 3.5546 no 1_655
H32C C38 3.5181 no 1_655
H32C C39 3.1830 no 1_655
H32C C40 3.4787 no 1_655
H32C H40A 3.0893 no 1_655
H32C H47 3.1209 no 2_675
H33 O12 3.1407 no 1_655
H33 C7 3.5908 no 1_655
H33 C10 3.5547 no 1_655
H33 C11 3.4446 no 1_655
H33 C40 3.0270 no 1_655
H33 H40A 2.3142 no 1_655
H33 H40B 3.3289 no 1_655
H33 H47 3.5559 no 2_675
H35 N6 3.3742 no 1_655
H35 C4 3.4087 no 1_655
H35 C9 3.2077 no 1_655
H35 C51 3.0184 no 1_655
H35 C52 2.7125 no 1_655
H35 C53 2.7897 no 1_655
H35 C54 3.1763 no 1_655
H35 C55 3.4621 no 1_655
H35 C56 3.3851 no 1_655
H35 H51 3.4989 no 1_655
H35 H52 3.0523 no 1_655
H35 H53 3.1556 no 1_655
H36 Cl1 3.5376 no 1_654
H36 C2 3.4154 no 1_655
H36 C3 3.4741 no 1_655
H36 C4 3.4865 no 1_655
H36 H52 3.4639 no 1_655
H40A Cl3 3.0319 no 1_455
H40A C33 3.0333 no 1_455
H40A C34 3.4392 no 1_455
H40A C52 3.5577 no 2_565
H40A C53 2.9732 no 2_565
H40A C54 3.1956 no 2_565
H40A H32C 3.0893 no 1_455
H40A H33 2.3142 no 1_455
H40A H53 2.9477 no 2_565
H40A H54 3.3058 no 2_565
H40B Cl3 3.5957 no 1_455
H40B H19 3.4547 no 1_654
H40B H33 3.3289 no 1_455
H40B H52 3.2052 no 1_655
H40B H53 3.5528 no 2_565
H40C C18 3.4288 no 1_654
H40C C19 3.0247 no 1_654
H40C C20 3.5780 no 1_654
H40C C51 3.5511 no 2_565
H40C C52 3.0008 no 2_565
H40C C53 3.0802 no 2_565
H40C H19 2.9038 no 1_654
H40C H52 3.0957 no 2_565
H40C H53 3.2435 no 2_565
H41 C19 3.5307 no 1_654
H41 C20 3.4837 no 1_654
H41 C51 3.0935 no 2_565
H41 C52 3.3130 no 2_565
H41 C55 3.4767 no 2_565
H41 C56 3.1737 no 2_565
H41 H46 2.9817 no 2_575
H41 H51 3.4256 no 2_565
H41 H56 3.5559 no 2_565
H43 O3 3.4781 no 1_654
H43 C16 3.3585 no 1_654
H43 C57 2.8220 no 1_554
H43 C59 3.0159 no 2_675
H43 H16A 2.5266 no 1_654
H43 H45 3.3811 no 2_575
H43 H57 2.5173 no 1_554
H43 H59 2.8572 no 2_675
H44 S1 3.5398 no 2_575
H44 N2 3.4894 no 2_575
H44 N3 3.2870 no 2_575
H44 C59 3.2685 no 2_675
H44 H16A 3.1274 no 1_654
H44 H49 3.5327 no 2_675
H44 H59 2.6781 no 2_675
H45 Cl4 3.2778 no 2_575
H45 C25 3.2213 no 2_476
H45 C26 3.2473 no 2_476
H45 C42 3.5083 no 2_575
H45 C43 3.5560 no 2_575
H45 H16C 3.3888 no 2_576
H45 H25 3.3528 no 2_476
H45 H43 3.3811 no 2_575
H46 Cl4 3.0562 no 2_575
H46 C41 2.8914 no 2_575
H46 C42 2.8085 no 2_575
H46 C43 3.5045 no 2_575
H46 C55 3.3705 no 1_565
H46 H41 2.9817 no 2_575
H46 H55 3.0893 no 1_565
H47 Cl1 3.3124 no 2_576
H47 O9 2.9464 no 2_675
H47 C31 3.0605 no 2_675
H47 C32 3.3339 no 2_675
H47 C33 3.4595 no 2_675
H47 H17 3.1641 no 2_576
H47 H32B 3.3274 no 2_675
H47 H32C 3.1209 no 2_675
H47 H33 3.5559 no 2_675
H47 H55 3.4518 no 1_565
H48 Ru2 3.3775 no .
H48 O8 2.6239 no 2_675
H48 O9 3.3825 no 2_675
H48 O11 2.7465 no 2_675
H48 N7 3.0907 no .
H48 C29 3.4912 no 2_675
H48 H17 3.2311 no 2_576
H49 O11 3.5950 no 2_675
H49 N2 3.3198 no 1_655
H49 N4 3.4920 no .
H49 N7 3.2418 no .
H49 C10 3.4072 no .
H49 C58 3.3926 no .
H49 H16A 3.4920 no 2_576
H49 H16C 3.4254 no 2_576
H49 H27 2.9367 no 1_655
H49 H44 3.5327 no 2_675
H49 H58 2.8699 no .
H50 Cl2 3.2841 no 1_655
H50 Cl2 3.1967 no 2_476
H50 C16 3.5692 no 2_576
H50 C27 3.2523 no 1_655
H50 C57 3.3256 no .
H50 C58 3.5546 no .
H50 H16B 3.3082 no 2_576
H50 H16C 3.1782 no 2_576
H50 H27 2.4198 no 1_655
H50 H57 2.9488 no .
H50 H58 3.3723 no .
H51 O2 2.6914 no 2_466
H51 N1 2.9354 no .
H51 N8 2.9682 no 1_455
H51 C1 3.3001 no .
H51 C20 3.3578 no 2_466
H51 H20 2.7721 no 2_466
H51 H35 3.4989 no 1_455
H51 H41 3.4256 no 2_565
H52 N8 2.8812 no 1_455
H52 H19 3.5758 no 2_466
H52 H20 3.1617 no 2_466
H52 H35 3.0523 no 1_455
H52 H36 3.4639 no 1_455
H52 H40B 3.2052 no 1_455
H52 H40C 3.0957 no 2_565
H53 Cl1 3.4857 no 1_554
H53 Cl3 3.0296 no 2_665
H53 C40 3.4263 no 2_565
H53 H19 2.8992 no 1_554
H53 H35 3.1556 no 1_455
H53 H40A 2.9477 no 2_565
H53 H40B 3.5528 no 2_565
H53 H40C 3.2435 no 2_565
H53 H54 3.3327 no 2_565
H54 Cl1 3.3028 no 2_566
H54 Cl3 3.3207 no 2_665
H54 C34 3.3614 no 2_665
H54 H40A 3.3058 no 2_565
H54 H53 3.3327 no 2_565
H54 H54 3.4713 no 2_565
H55 Cl1 3.4567 no 2_566
H55 C17 3.1868 no 2_566
H55 C18 3.0623 no 2_566
H55 C19 3.5988 no 2_566
H55 C46 3.5527 no 1_545
H55 H17 3.3601 no 2_566
H55 H46 3.0893 no 1_545
H55 H47 3.4518 no 1_545
H56 Cl4 3.2219 no 2_565
H56 S2 3.5389 no .
H56 O5 3.4965 no 2_466
H56 O6 3.3059 no 2_466
H56 N6 3.3383 no .
H56 H24A 3.2454 no 2_466
H56 H41 3.5559 no 2_565
H57 Cl2 2.8699 no 2_476
H57 C27 3.3053 no 1_655
H57 C43 3.4447 no 1_556
H57 H27 2.9380 no 1_655
H57 H43 2.5173 no 1_556
H57 H50 2.9488 no .
H58 N2 2.5720 no 1_655
H58 C3 3.2735 no 1_655
H58 C27 3.4551 no 1_655
H58 C28 3.4899 no 1_655
H58 H27 2.8795 no 1_655
H58 H28 2.9202 no 1_655
H58 H49 2.8699 no .
H58 H50 3.3723 no .
H59 Cl2 3.0108 no 1_755
H59 N2 2.9227 no 1_655
H59 N3 3.4044 no 1_655
H59 C3 3.1772 no 1_655
H59 C43 3.4263 no 2_675
H59 C44 3.3486 no 2_675
H59 H16A 3.5754 no 2_576
H59 H43 2.8572 no 2_675
H59 H44 2.6781 no 2_675
